data_4338427
loop_
_publ_author_name
'Castro, Isabel'
'Calatayud, M. Luisa'
'Barros, Wdeson P.'
'Carranza, Jos\'e'
'Julve, Miguel'
'Lloret, Francesc'
'Marino, Nadia'
'De Munno, Giovanni'

_publ_section_title
;
 Ligand Effects on the Structure and Magnetic Properties of Alternating
 Copper(II) Chains with 2,2'-Bipyrimidine- and Polymethyl-Substituted
 Pyrazolates as Bridging Ligands.
;
_journal_issue 11
_journal_name_full 'Inorganic chemistry'
_journal_page_first 5759
_journal_page_last 5771
_journal_paper_doi 10.1021/ic500544n
_journal_volume 53
_journal_year 2014
_chemical_formula_moiety 'C14 H16 Cl Cu2 N8 O6, Cl O4, 2(H2 O)'
_chemical_formula_sum 'C14 H20 Cl2 Cu2 N8 O12'
_chemical_formula_weight 690.36
_chemical_name_systematic
; 
 ? 
;
_space_group_IT_number 19
_symmetry_cell_setting orthorhombic
_symmetry_space_group_name_Hall 'P 2ac 2ab'
_symmetry_space_group_name_H-M 'P 21 21 21'
_atom_sites_solution_hydrogens geom
_atom_sites_solution_primary direct
_atom_sites_solution_secondary difmap
_audit_creation_method SHELXL-97
_cell_angle_alpha 90.00
_cell_angle_beta 90.00
_cell_angle_gamma 90.00
_cell_formula_units_Z 4
_cell_length_a 12.5983(9)
_cell_length_b 13.4940(13)
_cell_length_c 15.2415(14)
_cell_measurement_temperature 296(2)
_cell_volume 2591.1(4)
_computing_cell_refinement 'Bruker SAINT'
_computing_data_collection 'Bruker APEX2'
_computing_data_reduction 'Bruker SAINT'
_computing_molecular_graphics 'Bruker SHELXTL'
_computing_publication_material 'Bruker SHELXTL'
_computing_structure_refinement 'SHELXL-97 (Sheldrick, 2008)'
_computing_structure_solution 'SHELXS-97 (Sheldrick, 2008)'
_diffrn_ambient_temperature 296(2)
_diffrn_measured_fraction_theta_full 1.000
_diffrn_measured_fraction_theta_max 1.000
_diffrn_measurement_device_type 'Bruker APEX-II CCD'
_diffrn_measurement_method '\f and \w scans'
_diffrn_radiation_monochromator graphite
_diffrn_radiation_source 'fine-focus sealed tube'
_diffrn_radiation_type MoK\a
_diffrn_radiation_wavelength 0.71073
_diffrn_reflns_av_R_equivalents 0.0306
_diffrn_reflns_av_sigmaI/netI 0.0241
_diffrn_reflns_limit_h_max 14
_diffrn_reflns_limit_h_min -15
_diffrn_reflns_limit_k_max 16
_diffrn_reflns_limit_k_min -16
_diffrn_reflns_limit_l_max 19
_diffrn_reflns_limit_l_min -19
_diffrn_reflns_number 34666
_diffrn_reflns_theta_full 26.37
_diffrn_reflns_theta_max 26.37
_diffrn_reflns_theta_min 2.02
_exptl_absorpt_coefficient_mu 1.920
_exptl_absorpt_correction_T_max 0.6774
_exptl_absorpt_correction_T_min 0.5966
_exptl_absorpt_correction_type multi-scan
_exptl_absorpt_process_details sadabs
_exptl_crystal_colour dark-green
_exptl_crystal_density_diffrn 1.770
_exptl_crystal_density_method 'not measured'
_exptl_crystal_description polyhedral
_exptl_crystal_F_000 1392
_exptl_crystal_size_max 0.30
_exptl_crystal_size_mid 0.25
_exptl_crystal_size_min 0.22
_refine_diff_density_max 0.762
_refine_diff_density_min -0.597
_refine_diff_density_rms 0.124
_refine_ls_abs_structure_details 'Flack H D (1983), Acta Cryst. A39, 876-881'
_refine_ls_abs_structure_Flack 0.230(16)
_refine_ls_extinction_method none
_refine_ls_goodness_of_fit_ref 1.052
_refine_ls_hydrogen_treatment mixed
_refine_ls_matrix_type full
_refine_ls_number_parameters 414
_refine_ls_number_reflns 5290
_refine_ls_number_restraints 285
_refine_ls_restrained_S_all 1.146
_refine_ls_R_factor_all 0.0423
_refine_ls_R_factor_gt 0.0388
_refine_ls_shift/su_max 0.001
_refine_ls_shift/su_mean 0.000
_refine_ls_structure_factor_coef Fsqd
_refine_ls_weighting_details 'calc w=1/[\s^2^(Fo^2^)+(0.0955P)^2^+0.4008P] where P=(Fo^2^+2Fc^2^)/3'
_refine_ls_weighting_scheme calc
_refine_ls_wR_factor_gt 0.1166
_refine_ls_wR_factor_ref 0.1192
_reflns_number_gt 5013
_reflns_number_total 5290
_reflns_threshold_expression >2sigma(I)
_cod_data_source_file ic500544n_si_002.cif
_cod_data_source_block 1
_cod_depositor_comments
;
The following automatic conversions were performed:

'_symmetry_cell_setting' value 'Orthorhombic' changed to
'orthorhombic' according to
/usr/data/users/saulius/crontab/automatic-downloads/rss-feeds/ACS/lib/dictionaries/cif_core.dic
dictionary named 'cif_core.dic' version 2.4.2 from 2011-04-26.

Automatic conversion script
Id: cif_fix_values 2281 2013-09-26 08:29:07Z andrius 

 Adding full bibliography for 4338427--4338429.cif.
;
_cod_original_sg_symbol_H-M P2(1)2(1)2(1)
_cod_database_code 4338427

loop_
_symmetry_equiv_pos_as_xyz
'x, y, z'
'-x+1/2, -y, z+1/2'
'-x, y+1/2, -z+1/2'
'x+1/2, -y+1/2, -z'

loop_
_atom_site_label
_atom_site_type_symbol
_atom_site_fract_x
_atom_site_fract_y
_atom_site_fract_z
_atom_site_U_iso_or_equiv
_atom_site_adp_type
_atom_site_occupancy
_atom_site_symmetry_multiplicity
_atom_site_calc_flag
_atom_site_refinement_flags
_atom_site_disorder_assembly
_atom_site_disorder_group
Cu1 Cu 0.65862(4) 0.89234(4) 0.76885(3) 0.04069(14) Uani 1 1 d D . .
Cu2 Cu 0.66962(3) 0.90562(3) 0.55198(3) 0.03689(14) Uani 1 1 d D . .
O1W O 0.7451(2) 0.9997(2) 0.6612(2) 0.0490(6) Uani 1 1 d D A .
H1W1 H 0.8188(12) 1.007(3) 0.649(3) 0.073 Uiso 1 1 d D . .
H1W2 H 0.728(3) 1.0693(11) 0.660(3) 0.073 Uiso 1 1 d D . .
O2W O 0.5784(5) 0.7889(5) 0.8855(4) 0.112(2) Uani 1 1 d . . .
N1 N 0.7950(3) 0.8939(3) 0.84440(19) 0.0397(6) Uani 1 1 d . . .
N2 N 0.8658(2) 0.9756(3) 0.9691(2) 0.0401(7) Uani 1 1 d . . .
N3 N 0.6254(3) 1.0116(3) 0.8505(2) 0.0434(7) Uani 1 1 d . . .
N4 N 0.6949(2) 1.0919(3) 0.9765(2) 0.0401(7) Uani 1 1 d . . .
C1 C 0.8836(4) 0.8401(3) 0.8380(3) 0.0495(9) Uani 1 1 d . A .
H1 H 0.8897 0.7933 0.7934 0.059 Uiso 1 1 calc R . .
C2 C 0.9652(4) 0.8524(4) 0.8955(3) 0.0595(12) Uani 1 1 d . . .
H2 H 1.0278 0.8165 0.8892 0.071 Uiso 1 1 calc R A .
C3 C 0.9532(3) 0.9186(3) 0.9627(3) 0.0519(10) Uani 1 1 d . A .
H3 H 1.0064 0.9243 1.0048 0.062 Uiso 1 1 calc R . .
C4 C 0.7919(3) 0.9606(3) 0.9087(2) 0.0342(7) Uani 1 1 d . A .
C5 C 0.6976(3) 1.0251(3) 0.9125(2) 0.0366(7) Uani 1 1 d . A .
C6 C 0.5431(4) 1.0744(4) 0.8501(4) 0.0611(12) Uani 1 1 d . A .
H6 H 0.4920 1.0691 0.8063 0.073 Uiso 1 1 calc R . .
C7 C 0.5329(4) 1.1467(4) 0.9132(5) 0.0717(16) Uani 1 1 d . . .
H7 H 0.4760 1.1906 0.9123 0.086 Uiso 1 1 calc R A .
C8 C 0.6106(3) 1.1523(4) 0.9787(3) 0.0555(11) Uani 1 1 d . A .
H8 H 0.6036 1.1981 1.0239 0.067 Uiso 1 1 calc R . .
N5 N 0.7042(3) 0.7769(2) 0.7009(2) 0.0405(7) Uani 1 1 d . . .
N6 N 0.7095(3) 0.7821(2) 0.6115(2) 0.0375(6) Uani 1 1 d . A .
C9 C 0.7210(4) 0.6824(3) 0.7250(3) 0.0518(10) Uani 1 1 d . A .
H9 H 0.7195 0.6588 0.7823 0.062 Uiso 1 1 calc R . .
C10 C 0.7411(4) 0.6257(3) 0.6511(3) 0.0545(10) Uani 1 1 d . . .
H10 H 0.7573 0.5585 0.6487 0.065 Uiso 1 1 calc R A .
C11 C 0.7317(3) 0.6901(3) 0.5825(3) 0.0478(9) Uani 1 1 d . A .
H11 H 0.7396 0.6728 0.5238 0.057 Uiso 1 1 calc R . .
N7 N 0.5280(2) 0.9056(3) 0.7005(2) 0.0396(7) Uani 1 1 d . . .
N8 N 0.5315(2) 0.9087(3) 0.61215(19) 0.0386(6) Uani 1 1 d . A .
C12 C 0.4260(3) 0.9016(4) 0.7238(3) 0.0504(9) Uani 1 1 d . A .
H12 H 0.4015 0.8986 0.7813 0.060 Uiso 1 1 calc R . .
C13 C 0.3624(3) 0.9027(4) 0.6505(3) 0.0573(11) Uani 1 1 d . . .
H13 H 0.2887 0.9011 0.6484 0.069 Uiso 1 1 calc R A .
C14 C 0.4316(3) 0.9066(4) 0.5814(3) 0.0499(9) Uani 1 1 d . A .
H14 H 0.4125 0.9076 0.5224 0.060 Uiso 1 1 calc R . .
Cl1 Cl 0.58684(10) 0.78526(12) 0.33875(9) 0.0676(3) Uani 1 1 d DU . .
O1 O 0.5950(13) 0.7828(11) 0.4311(3) 0.103(4) Uani 0.60(2) 1 d PDU A 1
O2 O 0.6783(9) 0.8343(14) 0.3066(9) 0.132(5) Uani 0.60(2) 1 d PDU A 1
O3 O 0.5750(16) 0.6926(7) 0.2981(11) 0.180(6) Uani 0.60(2) 1 d PDU A 1
O4 O 0.4966(10) 0.8447(14) 0.3239(13) 0.209(7) Uani 0.60(2) 1 d PDU A 1
O1A O 0.5553(15) 0.8182(17) 0.4225(10) 0.096(4) Uani 0.40(2) 1 d PDU A 2
O2A O 0.6924(10) 0.814(2) 0.3325(15) 0.114(6) Uani 0.40(2) 1 d PDU A 2
O3A O 0.5964(19) 0.6817(9) 0.3400(19) 0.152(7) Uani 0.40(2) 1 d PDU A 2
O4A O 0.5193(17) 0.8069(15) 0.2725(13) 0.139(7) Uani 0.40(2) 1 d PDU A 2
Cl2 Cl 0.2955(2) 0.87051(19) 0.99587(15) 0.1213(9) Uani 1 1 d DU . .
O5 O 0.3295(13) 0.8668(11) 1.0839(6) 0.173(5) Uani 0.607(9) 1 d PDU A 1
O6 O 0.2049(10) 0.9178(14) 0.9792(14) 0.202(6) Uani 0.607(9) 1 d PDU A 1
O7 O 0.3775(9) 0.8775(13) 0.9418(7) 0.152(4) Uani 0.607(9) 1 d PDU A 1
O8 O 0.2594(17) 0.7671(11) 0.9776(17) 0.236(7) Uani 0.607(9) 1 d PDU A 1
O5A O 0.355(2) 0.9579(16) 1.0158(15) 0.199(8) Uani 0.393(9) 1 d PDU A 2
O6A O 0.2510(17) 0.8717(17) 0.9063(9) 0.160(6) Uani 0.393(9) 1 d PDU A 2
O7A O 0.349(2) 0.7859(18) 0.981(2) 0.223(9) Uani 0.393(9) 1 d PDU A 2
O8A O 0.2046(14) 0.860(2) 1.0456(12) 0.164(7) Uani 0.393(9) 1 d PDU A 2
O3W O 0.9629(8) 0.9964(8) 0.6681(6) 0.173(3) Uiso 1 1 d . . .
O4W O 0.6553(8) 1.1796(7) 0.6843(5) 0.156(3) Uiso 1 1 d . . .

loop_
_atom_site_aniso_label
_atom_site_aniso_U_11
_atom_site_aniso_U_22
_atom_site_aniso_U_33
_atom_site_aniso_U_23
_atom_site_aniso_U_13
_atom_site_aniso_U_12
Cu1 0.0441(2) 0.0468(2) 0.0312(2) -0.00699(17) -0.00686(17) 0.0082(2)
Cu2 0.0345(2) 0.0445(2) 0.0317(2) 0.00534(17) 0.00251(16) 0.00101(19)
O1W 0.0500(15) 0.0495(15) 0.0474(14) -0.0033(12) -0.0078(13) -0.0069(13)
O2W 0.115(4) 0.124(5) 0.097(4) 0.046(3) 0.032(3) 0.017(4)
N1 0.0406(15) 0.0477(17) 0.0307(13) -0.0058(14) -0.0013(12) 0.0065(14)
N2 0.0371(15) 0.0456(16) 0.0377(15) -0.0012(13) -0.0031(12) 0.0062(13)
N3 0.0393(15) 0.0487(17) 0.0421(16) -0.0128(14) -0.0085(13) 0.0104(13)
N4 0.0360(14) 0.0461(17) 0.0384(15) -0.0084(13) -0.0021(12) 0.0033(13)
C1 0.051(2) 0.054(2) 0.044(2) -0.0156(19) -0.0040(19) 0.0151(19)
C2 0.049(2) 0.063(3) 0.067(3) -0.014(2) -0.010(2) 0.025(2)
C3 0.045(2) 0.055(2) 0.056(2) -0.0123(19) -0.0158(18) 0.0137(19)
C4 0.0329(16) 0.0391(17) 0.0305(15) -0.0005(13) -0.0011(13) 0.0026(14)
C5 0.0332(16) 0.0430(18) 0.0335(16) -0.0033(14) -0.0001(13) 0.0052(14)
C6 0.045(2) 0.065(3) 0.073(3) -0.021(2) -0.020(2) 0.016(2)
C7 0.043(2) 0.072(3) 0.100(4) -0.036(3) -0.026(3) 0.021(2)
C8 0.037(2) 0.062(3) 0.067(3) -0.029(2) -0.0051(19) 0.0032(19)
N5 0.0511(18) 0.0370(15) 0.0334(14) 0.0007(12) -0.0019(13) 0.0044(13)
N6 0.0406(15) 0.0362(15) 0.0355(15) -0.0044(12) 0.0030(12) 0.0000(12)
C9 0.060(2) 0.041(2) 0.054(2) 0.0130(18) -0.006(2) 0.0055(18)
C10 0.055(2) 0.0369(19) 0.072(3) -0.0051(19) 0.002(2) 0.0054(17)
C11 0.046(2) 0.047(2) 0.051(2) -0.0126(18) 0.0046(18) -0.0013(17)
N7 0.0379(15) 0.0481(17) 0.0326(14) -0.0020(13) -0.0010(12) -0.0050(14)
N8 0.0339(14) 0.0493(17) 0.0327(14) 0.0016(13) -0.0023(11) -0.0052(14)
C12 0.043(2) 0.061(2) 0.047(2) 0.001(2) 0.0107(17) -0.0033(19)
C13 0.0332(17) 0.073(3) 0.066(3) -0.001(2) 0.0021(17) -0.0099(19)
C14 0.0392(18) 0.069(3) 0.041(2) 0.0045(19) -0.0100(16) -0.008(2)
Cl1 0.0576(7) 0.0906(9) 0.0544(6) -0.0075(6) -0.0072(5) -0.0151(6)
O1 0.127(9) 0.118(8) 0.065(3) 0.018(4) -0.014(4) -0.036(6)
O2 0.128(7) 0.198(12) 0.069(6) 0.004(7) -0.008(6) -0.094(8)
O3 0.232(15) 0.139(8) 0.169(11) -0.052(8) -0.086(11) -0.067(7)
O4 0.148(8) 0.335(17) 0.145(12) -0.014(12) -0.046(9) 0.125(11)
O1A 0.088(9) 0.115(10) 0.086(6) -0.029(7) 0.011(6) -0.012(8)
O2A 0.053(5) 0.194(14) 0.093(12) -0.029(11) -0.010(5) -0.021(8)
O3A 0.151(14) 0.090(5) 0.216(19) -0.064(8) -0.073(14) 0.016(7)
O4A 0.119(11) 0.163(13) 0.134(9) -0.024(10) -0.090(10) -0.006(10)
Cl2 0.1373(19) 0.1279(17) 0.0988(13) 0.0473(13) 0.0456(13) 0.0523(14)
O5 0.235(13) 0.202(11) 0.083(4) 0.054(6) 0.052(5) 0.079(10)
O6 0.118(8) 0.235(12) 0.252(15) 0.026(14) 0.007(8) 0.072(10)
O7 0.134(7) 0.236(11) 0.087(5) 0.024(7) 0.048(6) 0.041(7)
O8 0.167(14) 0.180(7) 0.362(19) -0.027(13) 0.014(15) 0.004(8)
O5A 0.198(17) 0.207(12) 0.192(15) 0.053(13) 0.027(13) -0.043(11)
O6A 0.165(15) 0.203(16) 0.113(6) 0.053(10) 0.026(7) 0.051(12)
O7A 0.198(16) 0.213(12) 0.259(19) -0.005(15) -0.043(14) 0.135(12)
O8A 0.147(12) 0.221(18) 0.125(10) 0.048(13) 0.042(10) -0.004(10)

loop_
_atom_type_symbol
_atom_type_description
_atom_type_scat_dispersion_real
_atom_type_scat_dispersion_imag
_atom_type_scat_source
C C 0.0033 0.0016 'International Tables Vol C Tables 4.2.6.8 and 6.1.1.4'
H H 0.0000 0.0000 'International Tables Vol C Tables 4.2.6.8 and 6.1.1.4'
N N 0.0061 0.0033 'International Tables Vol C Tables 4.2.6.8 and 6.1.1.4'
O O 0.0106 0.0060 'International Tables Vol C Tables 4.2.6.8 and 6.1.1.4'
Cl Cl 0.1484 0.1585 'International Tables Vol C Tables 4.2.6.8 and 6.1.1.4'
Cu Cu 0.3201 1.2651 'International Tables Vol C Tables 4.2.6.8 and 6.1.1.4'

loop_
_geom_angle_atom_site_label_1
_geom_angle_atom_site_label_2
_geom_angle_atom_site_label_3
_geom_angle
_geom_angle_site_symmetry_1
_geom_angle_site_symmetry_3
N7 Cu1 N5 92.18(14) . .
N7 Cu1 N1 173.99(14) . .
N5 Cu1 N1 93.37(13) . .
N7 Cu1 N3 94.49(13) . .
N5 Cu1 N3 173.27(13) . .
N1 Cu1 N3 79.99(12) . .
N7 Cu1 O1W 87.91(12) . .
N5 Cu1 O1W 89.19(12) . .
N1 Cu1 O1W 89.87(12) . .
N3 Cu1 O1W 91.88(13) . .
N7 Cu1 O2W 95.19(18) . .
N5 Cu1 O2W 92.92(18) . .
N1 Cu1 O2W 86.84(18) . .
N3 Cu1 O2W 85.66(19) . .
O1W Cu1 O2W 176.18(18) . .
N7 Cu1 Cu2 59.93(9) . .
N5 Cu1 Cu2 60.20(9) . .
N1 Cu1 Cu2 121.35(9) . .
N3 Cu1 Cu2 124.34(10) . .
O1W Cu1 Cu2 43.93(7) . .
O2W Cu1 Cu2 139.81(17) . .
N7 Cu1 Cu2 134.26(10) . 2_675
N5 Cu1 Cu2 133.53(10) . 2_675
N1 Cu1 Cu2 40.31(9) . 2_675
N3 Cu1 Cu2 39.78(9) . 2_675
O1W Cu1 Cu2 93.28(7) . 2_675
O2W Cu1 Cu2 82.97(17) . 2_675
Cu2 Cu1 Cu2 137.192(14) . 2_675
N6 Cu2 N8 91.68(13) . .
N6 Cu2 N4 93.41(13) . 2_674
N8 Cu2 N4 173.45(12) . 2_674
N6 Cu2 N2 170.26(12) . 2_674
N8 Cu2 N2 94.39(13) . 2_674
N4 Cu2 N2 80.03(12) 2_674 2_674
N6 Cu2 O1W 91.63(12) . .
N8 Cu2 O1W 90.94(12) . .
N4 Cu2 O1W 93.03(13) 2_674 .
N2 Cu2 O1W 95.87(12) 2_674 .
N6 Cu2 O1 83.2(3) . .
N8 Cu2 O1 91.4(4) . .
N4 Cu2 O1 85.1(3) 2_674 .
N2 Cu2 O1 89.1(3) 2_674 .
O1W Cu2 O1 174.4(4) . .
N6 Cu2 O1A 95.9(5) . .
N8 Cu2 O1A 83.0(3) . .
N4 Cu2 O1A 92.3(3) 2_674 .
N2 Cu2 O1A 77.3(5) 2_674 .
O1W Cu2 O1A 170.5(5) . .
O1 Cu2 O1A 15.0(4) . .
N6 Cu2 Cu1 60.27(9) . .
N8 Cu2 Cu1 59.94(8) . .
N4 Cu2 Cu1 126.38(9) 2_674 .
N2 Cu2 Cu1 129.47(9) 2_674 .
O1W Cu2 Cu1 47.53(8) . .
O1 Cu2 Cu1 130.2(2) . .
O1A Cu2 Cu1 132.8(4) . .
Cu2 O1W Cu1 88.54(10) . .
Cu2 O1W H1W1 108(3) . .
Cu1 O1W H1W1 129(3) . .
Cu2 O1W H1W2 115(3) . .
Cu1 O1W H1W2 119(3) . .
H1W1 O1W H1W2 97(3) . .
Cu1 O2W O7 109.5(3) . .
C4 N1 C1 116.5(3) . .
C4 N1 Cu1 113.1(2) . .
C1 N1 Cu1 130.4(3) . .
C4 N2 C3 115.9(3) . .
C4 N2 Cu2 112.8(2) . 2_675
C3 N2 Cu2 131.1(3) . 2_675
C5 N3 C6 116.7(3) . .
C5 N3 Cu1 113.2(2) . .
C6 N3 Cu1 130.1(3) . .
C5 N4 C8 116.9(3) . .
C5 N4 Cu2 113.6(2) . 2_675
C8 N4 Cu2 129.3(3) . 2_675
N1 C1 C2 121.2(4) . .
N1 C1 H1 119.4 . .
C2 C1 H1 119.4 . .
C1 C2 C3 118.6(4) . .
C1 C2 H2 120.7 . .
C3 C2 H2 120.7 . .
N2 C3 C2 121.2(4) . .
N2 C3 H3 119.4 . .
C2 C3 H3 119.4 . .
N2 C4 N1 126.5(3) . .
N2 C4 C5 116.6(3) . .
N1 C4 C5 116.9(3) . .
N3 C5 N4 126.8(3) . .
N3 C5 C4 116.4(3) . .
N4 C5 C4 116.8(3) . .
N3 C6 C7 121.2(4) . .
N3 C6 H6 119.4 . .
C7 C6 H6 119.4 . .
C6 C7 C8 118.1(4) . .
C6 C7 H7 120.9 . .
C8 C7 H7 120.9 . .
N4 C8 C7 120.2(4) . .
N4 C8 H8 119.9 . .
C7 C8 H8 119.9 . .
C9 N5 N6 108.3(3) . .
C9 N5 Cu1 131.1(3) . .
N6 N5 Cu1 120.1(3) . .
C11 N6 N5 106.9(3) . .
C11 N6 Cu2 133.2(3) . .
N5 N6 Cu2 119.4(2) . .
N5 C9 C10 109.3(4) . .
N5 C9 H9 125.4 . .
C10 C9 H9 125.4 . .
C11 C10 C9 104.8(4) . .
C11 C10 H10 127.6 . .
C9 C10 H10 127.6 . .
N6 C11 C10 110.7(4) . .
N6 C11 H11 124.6 . .
C10 C11 H11 124.6 . .
C12 N7 N8 107.4(3) . .
C12 N7 Cu1 131.7(3) . .
N8 N7 Cu1 120.5(2) . .
C14 N8 N7 108.5(3) . .
C14 N8 Cu2 131.7(3) . .
N7 N8 Cu2 119.6(2) . .
N7 C12 C13 110.1(4) . .
N7 C12 H12 124.9 . .
C13 C12 H12 124.9 . .
C14 C13 C12 104.8(4) . .
C14 C13 H13 127.6 . .
C12 C13 H13 127.6 . .
N8 C14 C13 109.2(4) . .
N8 C14 H14 125.4 . .
C13 C14 H14 125.4 . .
O4A Cl1 O2A 119.4(12) . .
O4A Cl1 O3A 106.3(10) . .
O2A Cl1 O3A 101.4(13) . .
O4A Cl1 O3 78.2(10) . .
O2A Cl1 O3 108.8(16) . .
O3A Cl1 O3 29.3(10) . .
O4A Cl1 O1A 115.5(11) . .
O2A Cl1 O1A 104.1(11) . .
O3A Cl1 O1A 109.0(13) . .
O3 Cl1 O1A 130.6(13) . .
O4A Cl1 O4 41.4(9) . .
O2A Cl1 O4 127.0(15) . .
O3A Cl1 O4 129.7(13) . .
O3 Cl1 O4 110.5(9) . .
O1A Cl1 O4 74.8(9) . .
O4A Cl1 O1 142.7(11) . .
O2A Cl1 O1 90.3(10) . .
O3A Cl1 O1 87.5(11) . .
O3 Cl1 O1 115.3(8) . .
O1A Cl1 O1 28.9(8) . .
O4 Cl1 O1 103.4(7) . .
O4A Cl1 O2 98.8(11) . .
O2A Cl1 O2 21.0(12) . .
O3A Cl1 O2 113.6(16) . .
O3 Cl1 O2 110.5(9) . .
O1A Cl1 O2 113.3(12) . .
O4 Cl1 O2 109.6(9) . .
O1 Cl1 O2 107.2(7) . .
Cl1 O1 Cu2 134.8(7) . .
Cl1 O1A Cu2 130.3(10) . .
O7 Cl2 O6 121.0(10) . .
O7 Cl2 O7A 64.3(15) . .
O6 Cl2 O7A 143.6(15) . .
O7 Cl2 O8A 174.6(11) . .
O6 Cl2 O8A 56.2(11) . .
O7A Cl2 O8A 114.8(17) . .
O7 Cl2 O5 110.9(8) . .
O6 Cl2 O5 117.3(10) . .
O7A Cl2 O5 88.6(13) . .
O8A Cl2 O5 74.1(10) . .
O7 Cl2 O5A 70.3(12) . .
O6 Cl2 O5A 95.5(15) . .
O7A Cl2 O5A 118.1(16) . .
O8A Cl2 O5A 113.9(14) . .
O5 Cl2 O5A 70.6(11) . .
O7 Cl2 O6A 73.7(10) . .
O6 Cl2 O6A 59.6(10) . .
O7A Cl2 O6A 92.6(14) . .
O8A Cl2 O6A 101.2(12) . .
O5 Cl2 O6A 175.2(11) . .
O5A Cl2 O6A 112.8(12) . .
O7 Cl2 O8 100.9(11) . .
O6 Cl2 O8 98.7(12) . .
O7A Cl2 O8 47.8(14) . .
O8A Cl2 O8 75.7(13) . .
O5 Cl2 O8 103.7(11) . .
O5A Cl2 O8 165.7(14) . .
O6A Cl2 O8 73.9(13) . .
Cl2 O7 O2W 145.9(9) . .
O3A O3W O3 13.8(5) 4_566 4_566
O3A O3W O4A 132.9(9) 4_566 2_675
O3 O3W O4A 127.8(7) 4_566 2_675
O2 O4W O7A 128.5(6) 2_675 3_656
O2 O4W O8 108.1(6) 2_675 3_656
O7A O4W O8 22.9(6) 3_656 3_656
O2 O4W O2A 9.7(6) 2_675 2_675
O7A O4W O2A 131.3(7) 3_656 2_675
O8 O4W O2A 113.1(7) 3_656 2_675

loop_
_geom_bond_atom_site_label_1
_geom_bond_atom_site_label_2
_geom_bond_distance
_geom_bond_site_symmetry_2
Cu1 N7 1.956(3) .
Cu1 N5 1.956(3) .
Cu1 N1 2.068(3) .
Cu1 N3 2.077(3) .
Cu1 O1W 2.445(3) .
Cu1 O2W 2.476(5) .
Cu1 Cu2 3.3131(6) .
Cu1 Cu2 5.5442(7) 2_675
Cu2 N6 1.963(3) .
Cu2 N8 1.967(3) .
Cu2 N4 2.059(3) 2_674
Cu2 N2 2.089(3) 2_674
Cu2 O1W 2.299(3) .
Cu2 O1 2.651(10) .
Cu2 O1A 2.712(16) .
O1W H1W1 0.953(11) .
O1W H1W2 0.966(11) .
O2W O7 2.928(13) .
N1 C4 1.331(5) .
N1 C1 1.336(5) .
N2 C4 1.326(5) .
N2 C3 1.347(5) .
N2 Cu2 2.089(3) 2_675
N3 C5 1.325(5) .
N3 C6 1.338(5) .
N4 C5 1.329(5) .
N4 C8 1.339(6) .
N4 Cu2 2.059(3) 2_675
C1 C2 1.361(7) .
C1 H1 0.9300 .
C2 C3 1.368(6) .
C2 H2 0.9300 .
C3 H3 0.9300 .
C4 C5 1.473(5) .
C6 C7 1.376(7) .
C6 H6 0.9300 .
C7 C8 1.400(7) .
C7 H7 0.9300 .
C8 H8 0.9300 .
N5 C9 1.343(5) .
N5 N6 1.367(4) .
N6 C11 1.347(5) .
C9 C10 1.386(7) .
C9 H9 0.9300 .
C10 C11 1.364(7) .
C10 H10 0.9300 .
C11 H11 0.9300 .
N7 C12 1.334(5) .
N7 N8 1.348(4) .
N8 C14 1.344(5) .
C12 C13 1.375(7) .
C12 H12 0.9300 .
C13 C14 1.369(6) .
C13 H13 0.9300 .
C14 H14 0.9300 .
Cl1 O4A 1.352(11) .
Cl1 O2A 1.390(11) .
Cl1 O3A 1.403(13) .
Cl1 O3 1.404(5) .
Cl1 O1A 1.409(11) .
Cl1 O4 1.410(5) .
Cl1 O1 1.411(5) .
Cl1 O2 1.416(5) .
Cl2 O7 1.324(9) .
Cl2 O6 1.332(11) .
Cl2 O7A 1.344(14) .
Cl2 O8A 1.381(13) .
Cl2 O5 1.409(10) .
Cl2 O5A 1.432(15) .
Cl2 O6A 1.476(13) .
Cl2 O8 1.494(14) .
O3W O3A 2.94(2) 4_566
O3W O3 2.959(17) 4_566
O3W O4A 3.10(2) 2_675
O4W O2 2.811(15) 2_675
O4W O7A 2.90(3) 3_656
O4W O8 2.94(2) 3_656
O4W O2A 2.965(19) 2_675

loop_
_geom_hbond_atom_site_label_D
_geom_hbond_atom_site_label_H
_geom_hbond_atom_site_label_A
_geom_hbond_distance_DH
_geom_hbond_distance_HA
_geom_hbond_distance_DA
_geom_hbond_angle_DHA
O1W H1W1 O3W 0.953(11) 1.85(2) 2.746(11) 157(4)
O1W H1W2 O4W 0.966(11) 1.78(2) 2.701(10) 157(4)
